data_1010629
loop_
_publ_author_name
'Hoard, J L'
'Grenko, J D'

_publ_section_title
;
The crystal structure of potassium osmyl chloride K~2~ Os O~2~ Cl~4~
;
_journal_coden_ASTM ZEKGAX
_journal_name_full
;
Zeitschrift fuer Kristallographie, Kristallgeometrie, Kristallphysik,
Kristallchemie (-144,1977)
;
_journal_page_first 100
_journal_page_last 109
_journal_volume 87
_journal_year 1934
_chemical_formula_structural 'K2 Os O2 Cl4'
_chemical_formula_sum 'Cl4 K2 O2 Os'
_chemical_name_systematic 'Dipotassium dioxoosmium(VI) chloride'
_space_group_IT_number 139
_symmetry_cell_setting tetragonal
_symmetry_Int_Tables_number 139
_symmetry_space_group_name_Hall '-I 4 2'
_symmetry_space_group_name_H-M 'I 4/m m m'
_cell_angle_alpha 90
_cell_angle_beta 90
_cell_angle_gamma 90
_cell_formula_units_Z 2
_cell_length_a 6.99
_cell_length_b 6.99
_cell_length_c 8.75
_cell_volume 427.5
_cod_database_code 1010629

loop_
_symmetry_equiv_pos_as_xyz
x,y,z
-x,-y,z
-x,y,z
x,-y,z
-y,x,z
y,-x,z
y,x,z
-y,-x,z
-x,-y,-z
x,y,-z
x,-y,-z
-x,y,-z
y,-x,-z
-y,x,-z
-y,-x,-z
y,x,-z
1/2+x,1/2+y,1/2+z
1/2-x,1/2-y,1/2+z
1/2-x,1/2+y,1/2+z
1/2+x,1/2-y,1/2+z
1/2-y,1/2+x,1/2+z
1/2+y,1/2-x,1/2+z
1/2+y,1/2+x,1/2+z
1/2-y,1/2-x,1/2+z
1/2-x,1/2-y,1/2-z
1/2+x,1/2+y,1/2-z
1/2+x,1/2-y,1/2-z
1/2-x,1/2+y,1/2-z
1/2+y,1/2-x,1/2-z
1/2-y,1/2+x,1/2-z
1/2-y,1/2-x,1/2-z
1/2+y,1/2+x,1/2-z

loop_
_atom_site_label
_atom_site_type_symbol
_atom_site_symmetry_multiplicity
_atom_site_Wyckoff_symbol
_atom_site_fract_x
_atom_site_fract_y
_atom_site_fract_z
_atom_site_occupancy
_atom_site_attached_hydrogens
_atom_site_calc_flag
Os1 Os6+ 2 a 0. 0. 0. 1. 0 d
O1 O2- 4 e 0. 0. 0.212(10) 1. 0 d
K1 K1+ 4 d 0. 0.5 0.25 1. 0 d
Cl1 Cl1- 8 h 0.230(5) 0.230(5) 0. 1. 0 d

loop_
_atom_type_symbol
_atom_type_oxidation_number
Os6+ 6.000
O2- -2.000
K1+ 1.000
Cl1- -1.000
